data_4130326
loop_
_publ_author_name
'Kaese, Thomas'
'H\"ubner, Alexander'
'Bolte, Michael'
'Lerner, Hans-Wolfram'
'Wagner, Matthias'

_publ_section_title
;
 Forming B-B Bonds by the Controlled Reduction of a Tetraaryl-diborane(6).
;
_journal_issue 19
_journal_name_full 'Journal of the American Chemical Society'
_journal_page_first 6224
_journal_page_last 6233
_journal_paper_doi 10.1021/jacs.6b02303
_journal_volume 138
_journal_year 2016
_chemical_formula_moiety 'C92 H124 B4 Li4 O3'
_chemical_formula_sum 'C92 H124 B4 Li4 O3'
_chemical_formula_weight 1348.90
_space_group_crystal_system monoclinic
_space_group_IT_number 15
_space_group_name_Hall '-C 2yc'
_space_group_name_H-M_alt 'C 1 2/c 1'
_atom_sites_solution_hydrogens mixed
_audit_creation_method SHELXL-2014
_cell_angle_alpha 90
_cell_angle_beta 113.952(7)
_cell_angle_gamma 90
_cell_formula_units_Z 4
_cell_length_a 28.292(3)
_cell_length_b 10.6612(8)
_cell_length_c 30.648(3)
_cell_measurement_reflns_used 13617
_cell_measurement_temperature 173(2)
_cell_measurement_theta_max 23.3
_cell_measurement_theta_min 1.5
_cell_volume 8448.2(14)
_computing_cell_refinement 'X-Area (Stoe & Cie, 2001)'
_computing_data_collection 'X-Area (Stoe & Cie, 2001)'
_computing_data_reduction 'X-Area (Stoe & Cie, 2001)'
_computing_molecular_graphics 'XP in SHELXTL-Plus (Sheldrick, 2008)'
_computing_publication_material SHELXL97
_computing_structure_refinement 'SHELXL (Sheldrick, 2008)'
_computing_structure_solution 'SHELXS (Sheldrick, 2008)'
_diffrn_ambient_temperature 173(2)
_diffrn_measured_fraction_theta_full 1.000
_diffrn_measured_fraction_theta_max 1.000
_diffrn_measurement_device_type 'STOE IPDS II two-circle-diffractometer'
_diffrn_measurement_method \w
_diffrn_radiation_type MoK\a
_diffrn_radiation_wavelength 0.71073
_diffrn_reflns_av_R_equivalents 0.1041
_diffrn_reflns_av_unetI/netI 0.0915
_diffrn_reflns_Laue_measured_fraction_full 1.000
_diffrn_reflns_Laue_measured_fraction_max 1.000
_diffrn_reflns_limit_h_max 32
_diffrn_reflns_limit_h_min -33
_diffrn_reflns_limit_k_max 12
_diffrn_reflns_limit_k_min -12
_diffrn_reflns_limit_l_max 36
_diffrn_reflns_limit_l_min -36
_diffrn_reflns_number 29211
_diffrn_reflns_point_group_measured_fraction_full 1.000
_diffrn_reflns_point_group_measured_fraction_max 1.000
_diffrn_reflns_theta_full 25.000
_diffrn_reflns_theta_max 25.026
_diffrn_reflns_theta_min 1.454
_diffrn_source 'Genix 3D I\mS microfocus X-ray source'
_exptl_absorpt_coefficient_mu 0.060
_exptl_absorpt_correction_T_max 0.985
_exptl_absorpt_correction_T_min 0.981
_exptl_absorpt_correction_type multi-scan
_exptl_absorpt_process_details 'X-Area (Stoe & Cie, 2001)'
_exptl_crystal_colour colourless
_exptl_crystal_density_diffrn 1.061
_exptl_crystal_description rod
_exptl_crystal_F_000 2928
_exptl_crystal_size_max 0.260
_exptl_crystal_size_mid 0.140
_exptl_crystal_size_min 0.120
_refine_diff_density_max 0.229
_refine_diff_density_min -0.179
_refine_diff_density_rms 0.039
_refine_ls_extinction_method none
_refine_ls_goodness_of_fit_ref 1.152
_refine_ls_hydrogen_treatment mixed
_refine_ls_matrix_type full
_refine_ls_number_parameters 474
_refine_ls_number_reflns 7463
_refine_ls_number_restraints 0
_refine_ls_restrained_S_all 1.152
_refine_ls_R_factor_all 0.1899
_refine_ls_R_factor_gt 0.0799
_refine_ls_shift/su_max 0.000
_refine_ls_shift/su_mean 0.000
_refine_ls_structure_factor_coef Fsqd
_refine_ls_weighting_details 'w=1/[\s^2^(Fo^2^)+(0.0400P)^2^] where P=(Fo^2^+2Fc^2^)/3'
_refine_ls_weighting_scheme calc
_refine_ls_wR_factor_gt 0.1555
_refine_ls_wR_factor_ref 0.1830
_reflns_Friedel_coverage 0.000
_reflns_number_gt 2963
_reflns_number_total 7463
_reflns_threshold_expression 'I > 2\s(I)'
_cod_data_source_file ja6b02303_si_002.cif
_cod_data_source_block wa1934
_cod_original_sg_symbol_H-M 'C 2/c'
_cod_database_code 4130326
_shelx_space_group_comment
; 
The symmetry employed for this shelxl refinement is uniquely defined 
by the following loop, which should always be used as a source of 
symmetry information in preference to the above space-group names. 
They are only intended as comments. 
;
_shelx_estimated_absorpt_t_min 0.985
_shelx_estimated_absorpt_t_max 0.993
_shelxl_version_number 2014-1

loop_
_space_group_symop_operation_xyz
'x, y, z'
'-x, y, -z+1/2'
'x+1/2, y+1/2, z'
'-x+1/2, y+1/2, -z+1/2'
'-x, -y, -z'
'x, -y, z-1/2'
'-x+1/2, -y+1/2, -z'
'x+1/2, -y+1/2, z-1/2'

loop_
_atom_site_label
_atom_site_type_symbol
_atom_site_fract_x
_atom_site_fract_y
_atom_site_fract_z
_atom_site_U_iso_or_equiv
_atom_site_adp_type
_atom_site_occupancy
_atom_site_site_symmetry_order
_atom_site_calc_flag
_atom_site_refinement_flags_posn
_atom_site_refinement_flags_adp
_atom_site_refinement_flags_occupancy
Li1 Li 0.5000 1.0260(13) 0.2500 0.116(4) Uani 1 2 d S T P
Li2 Li 0.4373(3) 0.7897(8) 0.0963(2) 0.096(2) Uani 1 1 d . . .
Li3 Li 0.5000 0.7671(10) 0.2500 0.091(3) Uani 1 2 d S T P
B1 B 0.48995(18) 0.7226(5) 0.17299(17) 0.0817(15) Uani 1 1 d . . .
H1 H 0.5214(12) 0.685(3) 0.2140(12) 0.092(11) Uiso 1 1 d . . .
C1 C 0.43903(14) 0.6336(4) 0.15507(13) 0.0792(12) Uani 1 1 d . . .
C2 C 0.43681(15) 0.5550(4) 0.11681(13) 0.0782(12) Uani 1 1 d . . .
C3 C 0.39652(16) 0.4732(4) 0.09587(14) 0.0874(13) Uani 1 1 d . . .
H3 H 0.3951 0.4226 0.0699 0.105 Uiso 1 1 calc R U .
C4 C 0.35768(15) 0.4640(4) 0.11248(14) 0.0895(13) Uani 1 1 d . . .
H4 H 0.3305 0.4054 0.0980 0.107 Uiso 1 1 calc R U .
C5 C 0.35756(14) 0.5371(4) 0.14925(14) 0.0816(12) Uani 1 1 d . . .
C6 C 0.39714(15) 0.6249(4) 0.16873(14) 0.0856(13) Uani 1 1 d . . .
H6 H 0.3959 0.6813 0.1922 0.103 Uiso 1 1 calc R U .
C7 C 0.31459(16) 0.5289(5) 0.16805(14) 0.0850(13) Uani 1 1 d . . .
C8 C 0.33892(16) 0.5237(5) 0.22318(13) 0.1091(16) Uani 1 1 d . . .
H8A H 0.3605 0.5980 0.2359 0.164 Uiso 1 1 calc R U .
H8B H 0.3602 0.4480 0.2338 0.164 Uiso 1 1 calc R U .
H8C H 0.3114 0.5216 0.2349 0.164 Uiso 1 1 calc R U .
C9 C 0.28073(17) 0.4152(5) 0.14927(15) 0.1121(17) Uani 1 1 d . . .
H9A H 0.3018 0.3391 0.1598 0.168 Uiso 1 1 calc R U .
H9B H 0.2647 0.4179 0.1143 0.168 Uiso 1 1 calc R U .
H9C H 0.2537 0.4145 0.1615 0.168 Uiso 1 1 calc R U .
C10 C 0.28169(17) 0.6471(5) 0.15173(16) 0.1214(18) Uani 1 1 d . . .
H10A H 0.3036 0.7212 0.1641 0.182 Uiso 1 1 calc R U .
H10B H 0.2545 0.6458 0.1638 0.182 Uiso 1 1 calc R U .
H10C H 0.2659 0.6502 0.1168 0.182 Uiso 1 1 calc R U .
C11 C 0.51288(14) 0.6739(4) 0.13467(13) 0.0769(12) Uani 1 1 d . . .
C12 C 0.48267(14) 0.5771(4) 0.10594(13) 0.0773(12) Uani 1 1 d . . .
C13 C 0.49562(14) 0.5176(4) 0.07162(13) 0.0846(12) Uani 1 1 d . . .
H13 H 0.4748 0.4518 0.0525 0.102 Uiso 1 1 calc R U .
C14 C 0.53981(15) 0.5573(5) 0.06620(14) 0.0927(14) Uani 1 1 d . . .
H14 H 0.5492 0.5170 0.0433 0.111 Uiso 1 1 calc R U .
C15 C 0.57058(15) 0.6545(4) 0.09347(14) 0.0835(12) Uani 1 1 d . . .
C16 C 0.55717(14) 0.7117(4) 0.12820(13) 0.0838(13) Uani 1 1 d . . .
H16 H 0.5783 0.7768 0.1475 0.101 Uiso 1 1 calc R U .
C17 C 0.62025(16) 0.6995(5) 0.08854(15) 0.0907(14) Uani 1 1 d . . .
C18 C 0.62271(16) 0.6496(5) 0.04282(15) 0.1270(19) Uani 1 1 d . . .
H18A H 0.5929 0.6806 0.0151 0.190 Uiso 1 1 calc R U .
H18B H 0.6221 0.5577 0.0431 0.190 Uiso 1 1 calc R U .
H18C H 0.6547 0.6784 0.0409 0.190 Uiso 1 1 calc R U .
C19 C 0.66620(16) 0.6592(6) 0.13132(16) 0.136(2) Uani 1 1 d . . .
H19A H 0.6668 0.5675 0.1336 0.204 Uiso 1 1 calc R U .
H19B H 0.6644 0.6952 0.1600 0.204 Uiso 1 1 calc R U .
H19C H 0.6977 0.6884 0.1286 0.204 Uiso 1 1 calc R U .
C20 C 0.62039(19) 0.8437(5) 0.08484(19) 0.1290(19) Uani 1 1 d . . .
H20A H 0.5899 0.8710 0.0570 0.193 Uiso 1 1 calc R U .
H20B H 0.6518 0.8709 0.0814 0.193 Uiso 1 1 calc R U .
H20C H 0.6196 0.8807 0.1138 0.193 Uiso 1 1 calc R U .
B2 B 0.47787(17) 0.8857(5) 0.17787(16) 0.0768(14) Uani 1 1 d . . .
H2 H 0.4655(12) 0.888(3) 0.2102(11) 0.089(10) Uiso 1 1 d . . .
C21 C 0.43569(15) 0.9643(4) 0.13436(12) 0.0780(12) Uani 1 1 d . . .
C22 C 0.45843(16) 1.0629(4) 0.12096(14) 0.0808(12) Uani 1 1 d . . .
C23 C 0.43031(18) 1.1429(5) 0.08422(16) 0.0963(14) Uani 1 1 d . . .
H23 H 0.4466 1.2106 0.0756 0.116 Uiso 1 1 calc R U .
C24 C 0.37707(18) 1.1218(5) 0.05987(15) 0.0977(14) Uani 1 1 d . . .
H24 H 0.3572 1.1769 0.0348 0.117 Uiso 1 1 calc R U .
C25 C 0.35238(16) 1.0216(5) 0.07159(15) 0.0853(13) Uani 1 1 d . . .
C26 C 0.38166(15) 0.9476(4) 0.10925(13) 0.0847(13) Uani 1 1 d . . .
H26 H 0.3652 0.8825 0.1190 0.102 Uiso 1 1 calc R U .
C27 C 0.29382(16) 1.0051(5) 0.04303(14) 0.0891(13) Uani 1 1 d . . .
C28 C 0.28226(17) 0.9941(5) -0.01045(14) 0.1274(19) Uani 1 1 d . . .
H28A H 0.2947 1.0694 -0.0208 0.191 Uiso 1 1 calc R U .
H28B H 0.2449 0.9859 -0.0289 0.191 Uiso 1 1 calc R U .
H28C H 0.2998 0.9201 -0.0157 0.191 Uiso 1 1 calc R U .
C29 C 0.27363(16) 0.8900(5) 0.05800(16) 0.1194(17) Uani 1 1 d . . .
H29A H 0.2363 0.8833 0.0392 0.179 Uiso 1 1 calc R U .
H29B H 0.2806 0.8960 0.0920 0.179 Uiso 1 1 calc R U .
H29C H 0.2908 0.8155 0.0526 0.179 Uiso 1 1 calc R U .
C30 C 0.26625(17) 1.1203(5) 0.05067(17) 0.1271(19) Uani 1 1 d . . .
H30A H 0.2792 1.1955 0.0407 0.191 Uiso 1 1 calc R U .
H30B H 0.2729 1.1271 0.0845 0.191 Uiso 1 1 calc R U .
H30C H 0.2290 1.1123 0.0316 0.191 Uiso 1 1 calc R U .
C31 C 0.52802(14) 0.9749(4) 0.18627(13) 0.0734(11) Uani 1 1 d . . .
C32 C 0.51419(16) 1.0680(4) 0.15133(14) 0.0828(13) Uani 1 1 d . . .
C33 C 0.55058(17) 1.1519(4) 0.14858(15) 0.0926(14) Uani 1 1 d . . .
H33 H 0.5406 1.2154 0.1248 0.111 Uiso 1 1 calc R U .
C34 C 0.60234(16) 1.1411(5) 0.18163(16) 0.0904(14) Uani 1 1 d . . .
H34 H 0.6273 1.1988 0.1802 0.108 Uiso 1 1 calc R U .
C35 C 0.61783(15) 1.0475(4) 0.21648(14) 0.0799(12) Uani 1 1 d . . .
C36 C 0.58005(15) 0.9679(4) 0.21774(12) 0.0768(11) Uani 1 1 d . . .
H36 H 0.5900 0.9043 0.2415 0.092 Uiso 1 1 calc R U .
C37 C 0.67433(14) 1.0350(4) 0.25262(13) 0.0806(12) Uani 1 1 d . . .
C38 C 0.67644(15) 1.0340(4) 0.30381(12) 0.1047(15) Uani 1 1 d . . .
H38A H 0.6626 1.1132 0.3099 0.157 Uiso 1 1 calc R U .
H38B H 0.7124 1.0242 0.3269 0.157 Uiso 1 1 calc R U .
H38C H 0.6557 0.9640 0.3072 0.157 Uiso 1 1 calc R U .
C39 C 0.70740(15) 1.1426(5) 0.24888(15) 0.1073(16) Uani 1 1 d . . .
H39A H 0.6935 1.2219 0.2547 0.161 Uiso 1 1 calc R U .
H39B H 0.7072 1.1437 0.2168 0.161 Uiso 1 1 calc R U .
H39C H 0.7429 1.1318 0.2727 0.161 Uiso 1 1 calc R U .
C40 C 0.69622(15) 0.9118(4) 0.24344(15) 0.1060(15) Uani 1 1 d . . .
H40A H 0.7318 0.9014 0.2671 0.159 Uiso 1 1 calc R U .
H40B H 0.6959 0.9132 0.2114 0.159 Uiso 1 1 calc R U .
H40C H 0.6750 0.8419 0.2459 0.159 Uiso 1 1 calc R U .
O41 O 0.42087(12) 0.8047(3) 0.03085(10) 0.1059(10) Uani 1 1 d . . .
C42 C 0.39101(19) 0.7259(5) -0.00742(16) 0.1243(18) Uani 1 1 d . . .
H42A H 0.3543 0.7275 -0.0122 0.149 Uiso 1 1 calc R U .
H42B H 0.4037 0.6384 -0.0011 0.149 Uiso 1 1 calc R U .
C43 C 0.3970(3) 0.7772(7) -0.05135(17) 0.158(3) Uani 1 1 d . . .
H43A H 0.3927 0.7105 -0.0751 0.189 Uiso 1 1 calc R U .
H43B H 0.3721 0.8458 -0.0666 0.189 Uiso 1 1 calc R U .
C44 C 0.4524(3) 0.8249(7) -0.0287(2) 0.165(3) Uani 1 1 d . . .
H44A H 0.4775 0.7556 -0.0228 0.198 Uiso 1 1 calc R U .
H44B H 0.4588 0.8890 -0.0491 0.198 Uiso 1 1 calc R U .
C45 C 0.4551(2) 0.8804(5) 0.01682(16) 0.1260(18) Uani 1 1 d . . .
H45A H 0.4909 0.8773 0.0416 0.151 Uiso 1 1 calc R U .
H45B H 0.4434 0.9689 0.0120 0.151 Uiso 1 1 calc R U .
O51 O 0.5000 1.1967(5) 0.2500 0.1342(19) Uani 1 2 d S T P
C52 C 0.4563(2) 1.2758(7) 0.2368(3) 0.168(3) Uani 1 1 d . . .
H52A H 0.4371 1.2776 0.2017 0.201 Uiso 1 1 calc R U .
H52B H 0.4328 1.2465 0.2513 0.201 Uiso 1 1 calc R U .
C53 C 0.4757(3) 1.3920(7) 0.2537(4) 0.267(5) Uani 1 1 d . . .
H53A H 0.4826 1.4010 0.2880 0.320 Uiso 1 1 calc R U .
H53B H 0.4520 1.4595 0.2353 0.320 Uiso 1 1 calc R U .

loop_
_atom_site_aniso_label
_atom_site_aniso_U_11
_atom_site_aniso_U_22
_atom_site_aniso_U_33
_atom_site_aniso_U_23
_atom_site_aniso_U_13
_atom_site_aniso_U_12
Li1 0.138(10) 0.136(11) 0.097(8) 0.000 0.072(8) 0.000
Li2 0.075(4) 0.144(7) 0.073(4) -0.011(5) 0.034(4) -0.007(5)
Li3 0.128(9) 0.098(8) 0.067(6) 0.000 0.060(6) 0.000
B1 0.068(3) 0.119(5) 0.068(3) -0.004(3) 0.038(3) -0.012(3)
C1 0.069(3) 0.108(3) 0.069(3) -0.005(2) 0.037(2) -0.007(2)
C2 0.063(3) 0.105(3) 0.071(3) -0.009(3) 0.032(2) -0.012(3)
C3 0.081(3) 0.113(4) 0.079(3) -0.019(3) 0.044(2) -0.016(3)
C4 0.066(3) 0.128(4) 0.082(3) -0.017(3) 0.037(2) -0.017(3)
C5 0.059(2) 0.115(4) 0.075(3) -0.002(3) 0.032(2) -0.011(3)
C6 0.078(3) 0.113(4) 0.078(3) -0.010(3) 0.045(2) -0.007(3)
C7 0.067(3) 0.120(4) 0.082(3) 0.000(3) 0.044(2) -0.006(3)
C8 0.081(3) 0.181(5) 0.084(3) -0.002(3) 0.052(3) -0.018(3)
C9 0.094(3) 0.158(5) 0.109(4) -0.010(3) 0.066(3) -0.030(3)
C10 0.097(4) 0.170(5) 0.128(4) 0.017(4) 0.078(3) 0.014(4)
C11 0.062(3) 0.103(4) 0.070(3) -0.004(2) 0.031(2) -0.005(2)
C12 0.064(2) 0.105(4) 0.067(2) -0.007(2) 0.032(2) -0.009(2)
C13 0.069(3) 0.117(4) 0.077(3) -0.018(3) 0.040(2) -0.011(3)
C14 0.067(3) 0.145(4) 0.076(3) -0.018(3) 0.039(2) -0.006(3)
C15 0.064(3) 0.121(4) 0.072(3) -0.007(3) 0.034(2) -0.006(3)
C16 0.063(3) 0.126(4) 0.066(2) -0.012(3) 0.031(2) -0.009(3)
C17 0.069(3) 0.131(4) 0.082(3) -0.013(3) 0.041(3) -0.010(3)
C18 0.093(3) 0.207(6) 0.109(4) -0.035(4) 0.069(3) -0.040(4)
C19 0.065(3) 0.243(7) 0.103(4) 0.008(4) 0.037(3) -0.006(4)
C20 0.120(4) 0.145(5) 0.157(5) -0.001(4) 0.093(4) -0.016(4)
B2 0.068(3) 0.106(4) 0.062(3) -0.006(3) 0.032(2) -0.005(3)
C21 0.067(3) 0.108(3) 0.064(2) 0.003(2) 0.031(2) 0.000(3)
C22 0.074(3) 0.108(4) 0.064(3) 0.007(3) 0.032(2) 0.007(3)
C23 0.080(3) 0.126(4) 0.088(3) 0.020(3) 0.040(3) 0.007(3)
C24 0.085(3) 0.121(4) 0.087(3) 0.016(3) 0.034(3) 0.020(3)
C25 0.064(3) 0.125(4) 0.071(3) 0.011(3) 0.031(2) 0.007(3)
C26 0.064(3) 0.131(4) 0.063(2) 0.000(3) 0.030(2) 0.002(3)
C27 0.063(3) 0.129(4) 0.074(3) 0.005(3) 0.027(2) 0.008(3)
C28 0.085(3) 0.214(6) 0.069(3) -0.007(4) 0.017(2) -0.004(4)
C29 0.069(3) 0.166(5) 0.110(4) 0.019(4) 0.022(3) -0.012(3)
C30 0.082(3) 0.178(5) 0.123(4) 0.013(4) 0.043(3) 0.026(4)
C31 0.060(2) 0.105(3) 0.063(2) 0.004(3) 0.033(2) 0.004(2)
C32 0.066(3) 0.114(4) 0.075(3) 0.002(3) 0.036(2) -0.008(3)
C33 0.084(3) 0.122(4) 0.080(3) 0.010(3) 0.042(3) -0.002(3)
C34 0.073(3) 0.123(4) 0.085(3) -0.007(3) 0.042(3) -0.017(3)
C35 0.070(3) 0.115(4) 0.065(2) 0.000(3) 0.038(2) -0.010(3)
C36 0.069(3) 0.105(3) 0.064(2) 0.001(2) 0.035(2) -0.002(3)
C37 0.061(3) 0.110(4) 0.070(3) -0.008(2) 0.026(2) -0.009(3)
C38 0.075(3) 0.174(5) 0.065(2) -0.011(3) 0.028(2) -0.019(3)
C39 0.078(3) 0.153(5) 0.098(3) -0.007(3) 0.044(3) -0.021(3)
C40 0.072(3) 0.139(5) 0.107(4) -0.017(3) 0.036(3) -0.006(3)
O41 0.104(2) 0.140(3) 0.080(2) -0.006(2) 0.0441(19) -0.004(2)
C42 0.112(4) 0.172(5) 0.078(3) -0.021(4) 0.027(3) -0.003(4)
C43 0.174(6) 0.221(8) 0.069(3) -0.008(4) 0.039(4) 0.001(6)
C44 0.208(7) 0.205(7) 0.117(5) 0.001(5) 0.102(5) 0.014(6)
C45 0.138(4) 0.158(5) 0.093(4) 0.003(3) 0.058(3) -0.022(4)
O51 0.157(5) 0.089(4) 0.212(6) 0.000 0.133(5) 0.000
C52 0.113(5) 0.146(7) 0.245(8) -0.005(6) 0.073(6) -0.004(5)
C53 0.141(7) 0.122(6) 0.565(17) -0.039(9) 0.171(9) -0.018(5)

loop_
_atom_type_symbol
_atom_type_description
_atom_type_scat_dispersion_real
_atom_type_scat_dispersion_imag
_atom_type_scat_source
C C 0.0033 0.0016 'International Tables Vol C Tables 4.2.6.8 and 6.1.1.4'
H H 0.0000 0.0000 'International Tables Vol C Tables 4.2.6.8 and 6.1.1.4'
B B 0.0013 0.0007 'International Tables Vol C Tables 4.2.6.8 and 6.1.1.4'
Li Li -0.0003 0.0001 'International Tables Vol C Tables 4.2.6.8 and 6.1.1.4'
O O 0.0106 0.0060 'International Tables Vol C Tables 4.2.6.8 and 6.1.1.4'

loop_
_geom_angle_atom_site_label_1
_geom_angle_atom_site_label_2
_geom_angle_atom_site_label_3
_geom_angle
_geom_angle_site_symmetry_1
_geom_angle_site_symmetry_3
O51 Li1 C31 102.8(3) . .
O51 Li1 C31 102.8(3) . 2_655
C31 Li1 C31 154.3(6) . 2_655
O51 Li1 B2 126.3(3) . 2_655
C31 Li1 B2 121.4(5) . 2_655
C31 Li1 B2 38.43(16) 2_655 2_655
O51 Li1 B2 126.3(3) . .
C31 Li1 B2 38.43(16) . .
C31 Li1 B2 121.4(5) 2_655 .
B2 Li1 B2 107.4(5) 2_655 .
O51 Li1 Li3 180.0 . .
C31 Li1 Li3 77.2(3) . .
C31 Li1 Li3 77.2(3) 2_655 .
B2 Li1 Li3 53.7(3) 2_655 .
B2 Li1 Li3 53.7(3) . .
O51 Li1 H2 140.4(10) . .
C31 Li1 H2 64.2(9) . .
C31 Li1 H2 95.3(10) 2_655 .
B2 Li1 H2 89.1(11) 2_655 .
B2 Li1 H2 26.3(9) . .
Li3 Li1 H2 39.6(10) . .
O41 Li2 C21 116.4(4) . .
O41 Li2 B1 152.5(4) . .
C21 Li2 B1 82.4(3) . .
O41 Li2 C11 111.3(3) . .
C21 Li2 C11 113.1(3) . .
B1 Li2 C11 41.24(18) . .
O41 Li2 C1 140.5(4) . .
C21 Li2 C1 100.6(3) . .
B1 Li2 C1 39.77(18) . .
C11 Li2 C1 61.8(2) . .
O41 Li2 C26 102.6(4) . .
C21 Li2 C26 34.97(17) . .
B1 Li2 C26 103.8(3) . .
C11 Li2 C26 143.3(3) . .
C1 Li2 C26 99.9(2) . .
O41 Li2 B2 147.9(4) . .
C21 Li2 B2 39.47(19) . .
B1 Li2 B2 43.3(2) . .
C11 Li2 B2 76.0(3) . .
C1 Li2 B2 71.2(2) . .
C26 Li2 B2 67.8(2) . .
O41 Li2 C12 95.4(3) . .
C21 Li2 C12 143.4(3) . .
B1 Li2 C12 61.7(2) . .
C11 Li2 C12 32.82(16) . .
C1 Li2 C12 56.8(2) . .
C26 Li2 C12 156.4(3) . .
B2 Li2 C12 104.0(3) . .
O41 Li2 C2 108.7(4) . .
C21 Li2 C2 133.3(3) . .
B1 Li2 C2 61.4(2) . .
C11 Li2 C2 57.2(2) . .
C1 Li2 C2 32.75(15) . .
C26 Li2 C2 124.1(3) . .
B2 Li2 C2 101.5(3) . .
C12 Li2 C2 33.53(15) . .
B1 Li3 B1 156.3(6) 2_655 .
B1 Li3 B2 44.63(18) 2_655 2_655
B1 Li3 B2 158.1(5) . 2_655
B1 Li3 B2 158.1(5) 2_655 .
B1 Li3 B2 44.63(18) . .
B2 Li3 B2 116.4(5) 2_655 .
B1 Li3 Li1 101.8(3) 2_655 .
B1 Li3 Li1 101.8(3) . .
B2 Li3 Li1 58.2(2) 2_655 .
B2 Li3 Li1 58.2(2) . .
B1 Li3 H1 129.0(12) 2_655 .
B1 Li3 H1 32.8(11) . .
B2 Li3 H1 147.2(11) 2_655 .
B2 Li3 H1 72.6(12) . .
Li1 Li3 H1 120.9(11) . .
B1 Li3 H2 131.2(11) 2_655 .
B1 Li3 H2 68.9(10) . .
B2 Li3 H2 96.6(11) 2_655 .
B2 Li3 H2 27.9(10) . .
Li1 Li3 H2 43.2(11) . .
H1 Li3 H2 99.7(15) . .
C1 B1 C11 97.3(3) . .
C1 B1 B2 115.0(3) . .
C11 B1 B2 120.8(4) . .
C1 B1 Li3 100.9(3) . .
C11 B1 Li3 151.3(3) . .
B2 B1 Li3 70.3(3) . .
C1 B1 Li2 73.8(3) . .
C11 B1 Li2 69.6(3) . .
B2 B1 Li2 73.8(3) . .
Li3 B1 Li2 137.1(3) . .
C1 B1 H1 108.6(15) . .
C11 B1 H1 106.6(14) . .
B2 B1 H1 107.7(15) . .
Li3 B1 H1 46.3(14) . .
Li2 B1 H1 175.9(14) . .
C6 C1 C2 116.4(4) . .
C6 C1 B1 132.4(4) . .
C2 C1 B1 111.1(3) . .
C6 C1 Li2 119.8(3) . .
C2 C1 Li2 79.2(3) . .
B1 C1 Li2 66.4(3) . .
C3 C2 C1 120.7(3) . .
C3 C2 C12 129.3(4) . .
C1 C2 C12 110.0(4) . .
C3 C2 Li2 126.1(3) . .
C1 C2 Li2 68.1(3) . .
C12 C2 Li2 72.5(3) . .
C2 C3 C4 120.3(4) . .
C2 C3 H3 119.8 . .
C4 C3 H3 119.8 . .
C5 C4 C3 121.8(4) . .
C5 C4 H4 119.1 . .
C3 C4 H4 119.1 . .
C4 C5 C6 117.7(3) . .
C4 C5 C7 122.6(4) . .
C6 C5 C7 119.7(4) . .
C5 C6 C1 122.9(4) . .
C5 C6 H6 118.6 . .
C1 C6 H6 118.6 . .
C9 C7 C10 109.3(4) . .
C9 C7 C5 112.2(4) . .
C10 C7 C5 107.4(3) . .
C9 C7 C8 108.7(4) . .
C10 C7 C8 109.3(4) . .
C5 C7 C8 110.0(3) . .
C7 C8 H8A 109.5 . .
C7 C8 H8B 109.5 . .
H8A C8 H8B 109.5 . .
C7 C8 H8C 109.5 . .
H8A C8 H8C 109.5 . .
H8B C8 H8C 109.5 . .
C7 C9 H9A 109.5 . .
C7 C9 H9B 109.5 . .
H9A C9 H9B 109.5 . .
C7 C9 H9C 109.5 . .
H9A C9 H9C 109.5 . .
H9B C9 H9C 109.5 . .
C7 C10 H10A 109.5 . .
C7 C10 H10B 109.5 . .
H10A C10 H10B 109.5 . .
C7 C10 H10C 109.5 . .
H10A C10 H10C 109.5 . .
H10B C10 H10C 109.5 . .
C12 C11 C16 118.4(3) . .
C12 C11 B1 111.5(3) . .
C16 C11 B1 130.1(4) . .
C12 C11 Li2 82.7(3) . .
C16 C11 Li2 117.7(3) . .
B1 C11 Li2 69.2(3) . .
C13 C12 C11 121.9(3) . .
C13 C12 C2 128.1(4) . .
C11 C12 C2 110.0(3) . .
C13 C12 Li2 125.9(3) . .
C11 C12 Li2 64.5(3) . .
C2 C12 Li2 74.0(3) . .
C14 C13 C12 118.3(4) . .
C14 C13 H13 120.9 . .
C12 C13 H13 120.9 . .
C13 C14 C15 121.9(4) . .
C13 C14 H14 119.1 . .
C15 C14 H14 119.1 . .
C14 C15 C16 118.8(3) . .
C14 C15 C17 122.9(3) . .
C16 C15 C17 118.3(4) . .
C11 C16 C15 120.8(4) . .
C11 C16 H16 119.6 . .
C15 C16 H16 119.6 . .
C19 C17 C18 111.1(4) . .
C19 C17 C20 109.0(4) . .
C18 C17 C20 106.1(4) . .
C19 C17 C15 109.1(4) . .
C18 C17 C15 111.3(4) . .
C20 C17 C15 110.2(4) . .
C17 C18 H18A 109.5 . .
C17 C18 H18B 109.5 . .
H18A C18 H18B 109.5 . .
C17 C18 H18C 109.5 . .
H18A C18 H18C 109.5 . .
H18B C18 H18C 109.5 . .
C17 C19 H19A 109.5 . .
C17 C19 H19B 109.5 . .
H19A C19 H19B 109.5 . .
C17 C19 H19C 109.5 . .
H19A C19 H19C 109.5 . .
H19B C19 H19C 109.5 . .
C17 C20 H20A 109.5 . .
C17 C20 H20B 109.5 . .
H20A C20 H20B 109.5 . .
C17 C20 H20C 109.5 . .
H20A C20 H20C 109.5 . .
H20B C20 H20C 109.5 . .
C21 B2 C31 97.5(3) . .
C21 B2 B1 122.5(4) . .
C31 B2 B1 113.2(3) . .
C21 B2 Li3 149.6(3) . .
C31 B2 Li3 106.0(3) . .
B1 B2 Li3 65.0(3) . .
C21 B2 Li2 60.2(3) . .
C31 B2 Li2 114.2(3) . .
B1 B2 Li2 63.0(3) . .
Li3 B2 Li2 123.1(3) . .
C21 B2 Li1 104.6(3) . .
C31 B2 Li1 68.2(2) . .
B1 B2 Li1 131.3(4) . .
Li3 B2 Li1 68.1(3) . .
Li2 B2 Li1 164.6(3) . .
C21 B2 H2 108.1(16) . .
C31 B2 H2 112.8(16) . .
B1 B2 H2 103.0(16) . .
Li3 B2 H2 44.9(15) . .
Li2 B2 H2 132.6(16) . .
Li1 B2 H2 45.8(16) . .
C22 C21 C26 117.7(4) . .
C22 C21 B2 111.3(4) . .
C26 C21 B2 131.0(4) . .
C22 C21 Li2 111.9(3) . .
C26 C21 Li2 81.8(3) . .
B2 C21 Li2 80.3(3) . .
C23 C22 C21 122.0(4) . .
C23 C22 C32 127.5(4) . .
C21 C22 C32 110.4(4) . .
C22 C23 C24 118.4(4) . .
C22 C23 H23 120.8 . .
C24 C23 H23 120.8 . .
C25 C24 C23 121.7(4) . .
C25 C24 H24 119.1 . .
C23 C24 H24 119.1 . .
C26 C25 C24 117.6(4) . .
C26 C25 C27 124.0(4) . .
C24 C25 C27 118.4(4) . .
C25 C26 C21 122.5(4) . .
C25 C26 Li2 118.1(3) . .
C21 C26 Li2 63.3(3) . .
C25 C26 H26 118.7 . .
C21 C26 H26 118.7 . .
Li2 C26 H26 88.8 . .
C29 C27 C30 109.3(4) . .
C29 C27 C25 112.0(4) . .
C30 C27 C25 108.7(4) . .
C29 C27 C28 108.7(4) . .
C30 C27 C28 108.9(4) . .
C25 C27 C28 109.2(3) . .
C27 C28 H28A 109.5 . .
C27 C28 H28B 109.5 . .
H28A C28 H28B 109.5 . .
C27 C28 H28C 109.5 . .
H28A C28 H28C 109.5 . .
H28B C28 H28C 109.5 . .
C27 C29 H29A 109.5 . .
C27 C29 H29B 109.5 . .
H29A C29 H29B 109.5 . .
C27 C29 H29C 109.5 . .
H29A C29 H29C 109.5 . .
H29B C29 H29C 109.5 . .
C27 C30 H30A 109.5 . .
C27 C30 H30B 109.5 . .
H30A C30 H30B 109.5 . .
C27 C30 H30C 109.5 . .
H30A C30 H30C 109.5 . .
H30B C30 H30C 109.5 . .
C32 C31 C36 117.2(4) . .
C32 C31 B2 109.7(3) . .
C36 C31 B2 132.8(4) . .
C32 C31 Li1 111.9(4) . .
C36 C31 Li1 93.0(2) . .
B2 C31 Li1 73.4(3) . .
C33 C32 C31 121.3(4) . .
C33 C32 C22 127.9(4) . .
C31 C32 C22 110.8(4) . .
C32 C33 C34 118.9(4) . .
C32 C33 H33 120.6 . .
C34 C33 H33 120.6 . .
C35 C34 C33 121.4(4) . .
C35 C34 H34 119.3 . .
C33 C34 H34 119.3 . .
C36 C35 C34 117.1(4) . .
C36 C35 C37 121.2(4) . .
C34 C35 C37 121.7(4) . .
C35 C36 C31 124.0(4) . .
C35 C36 H36 118.0 . .
C31 C36 H36 118.0 . .
C39 C37 C40 109.2(3) . .
C39 C37 C35 112.0(4) . .
C40 C37 C35 108.8(3) . .
C39 C37 C38 108.2(3) . .
C40 C37 C38 109.3(4) . .
C35 C37 C38 109.4(3) . .
C37 C38 H38A 109.5 . .
C37 C38 H38B 109.5 . .
H38A C38 H38B 109.5 . .
C37 C38 H38C 109.5 . .
H38A C38 H38C 109.5 . .
H38B C38 H38C 109.5 . .
C37 C39 H39A 109.5 . .
C37 C39 H39B 109.5 . .
H39A C39 H39B 109.5 . .
C37 C39 H39C 109.5 . .
H39A C39 H39C 109.5 . .
H39B C39 H39C 109.5 . .
C37 C40 H40A 109.5 . .
C37 C40 H40B 109.5 . .
H40A C40 H40B 109.5 . .
C37 C40 H40C 109.5 . .
H40A C40 H40C 109.5 . .
H40B C40 H40C 109.5 . .
C42 O41 C45 109.3(3) . .
C42 O41 Li2 130.1(4) . .
C45 O41 Li2 117.3(4) . .
O41 C42 C43 106.1(4) . .
O41 C42 H42A 110.5 . .
C43 C42 H42A 110.5 . .
O41 C42 H42B 110.5 . .
C43 C42 H42B 110.5 . .
H42A C42 H42B 108.7 . .
C44 C43 C42 100.4(4) . .
C44 C43 H43A 111.7 . .
C42 C43 H43A 111.7 . .
C44 C43 H43B 111.7 . .
C42 C43 H43B 111.7 . .
H43A C43 H43B 109.5 . .
C45 C44 C43 102.2(5) . .
C45 C44 H44A 111.3 . .
C43 C44 H44A 111.3 . .
C45 C44 H44B 111.3 . .
C43 C44 H44B 111.3 . .
H44A C44 H44B 109.2 . .
O41 C45 C44 105.7(5) . .
O41 C45 H45A 110.6 . .
C44 C45 H45A 110.6 . .
O41 C45 H45B 110.6 . .
C44 C45 H45B 110.6 . .
H45A C45 H45B 108.7 . .
C52 O51 C52 106.7(7) . 2_655
C52 O51 Li1 126.6(3) . .
C52 O51 Li1 126.6(3) 2_655 .
C53 C52 O51 105.2(6) . .
C53 C52 H52A 110.7 . .
O51 C52 H52A 110.7 . .
C53 C52 H52B 110.7 . .
O51 C52 H52B 110.7 . .
H52A C52 H52B 108.8 . .
C52 C53 C53 101.2(6) . 2_655
C52 C53 H53A 111.5 . .
C53 C53 H53A 111.5 2_655 .
C52 C53 H53B 111.5 . .
C53 C53 H53B 111.5 2_655 .
H53A C53 H53B 109.3 . .

loop_
_geom_bond_atom_site_label_1
_geom_bond_atom_site_label_2
_geom_bond_distance
_geom_bond_site_symmetry_2
Li1 O51 1.820(14) .
Li1 C31 2.449(4) .
Li1 C31 2.449(4) 2_655
Li1 B2 2.529(9) 2_655
Li1 B2 2.529(9) .
Li1 Li3 2.761(17) .
Li1 H2 1.91(3) .
Li2 O41 1.874(7) .
Li2 C21 2.207(9) .
Li2 B1 2.326(9) .
Li2 C11 2.331(8) .
Li2 C1 2.438(8) .
Li2 C26 2.445(8) .
Li2 B2 2.506(8) .
Li2 C12 2.562(9) .
Li2 C2 2.581(10) .
Li3 B1 2.309(5) 2_655
Li3 B1 2.309(5) .
Li3 B2 2.399(7) 2_655
Li3 B2 2.399(7) .
Li3 H1 1.70(3) .
Li3 H2 1.77(3) .
B1 C1 1.624(6) .
B1 C11 1.640(5) .
B1 B2 1.789(7) .
B1 H1 1.27(3) .
C1 C6 1.411(4) .
C1 C2 1.422(5) .
C2 C3 1.370(5) .
C2 C12 1.484(5) .
C3 C4 1.390(5) .
C3 H3 0.9500 .
C4 C5 1.371(5) .
C4 H4 0.9500 .
C5 C6 1.394(5) .
C5 C7 1.545(4) .
C6 H6 0.9500 .
C7 C9 1.507(5) .
C7 C10 1.525(6) .
C7 C8 1.545(5) .
C8 H8A 0.9800 .
C8 H8B 0.9800 .
C8 H8C 0.9800 .
C9 H9A 0.9800 .
C9 H9B 0.9800 .
C9 H9C 0.9800 .
C10 H10A 0.9800 .
C10 H10B 0.9800 .
C10 H10C 0.9800 .
C11 C12 1.400(5) .
C11 C16 1.405(5) .
C12 C13 1.399(5) .
C13 C14 1.392(5) .
C13 H13 0.9500 .
C14 C15 1.392(5) .
C14 H14 0.9500 .
C15 C16 1.406(5) .
C15 C17 1.549(5) .
C16 H16 0.9500 .
C17 C19 1.486(6) .
C17 C18 1.527(5) .
C17 C20 1.542(6) .
C18 H18A 0.9800 .
C18 H18B 0.9800 .
C18 H18C 0.9800 .
C19 H19A 0.9800 .
C19 H19B 0.9800 .
C19 H19C 0.9800 .
C20 H20A 0.9800 .
C20 H20B 0.9800 .
C20 H20C 0.9800 .
B2 C21 1.616(6) .
B2 C31 1.640(6) .
B2 H2 1.18(3) .
C21 C22 1.380(5) .
C21 C26 1.416(5) .
C22 C23 1.378(5) .
C22 C32 1.472(5) .
C23 C24 1.401(5) .
C23 H23 0.9500 .
C24 C25 1.401(5) .
C24 H24 0.9500 .
C25 C26 1.365(5) .
C25 C27 1.538(5) .
C26 H26 0.9500 .
C27 C29 1.502(6) .
C27 C30 1.523(6) .
C27 C28 1.540(5) .
C28 H28A 0.9800 .
C28 H28B 0.9800 .
C28 H28C 0.9800 .
C29 H29A 0.9800 .
C29 H29B 0.9800 .
C29 H29C 0.9800 .
C30 H30A 0.9800 .
C30 H30B 0.9800 .
C30 H30C 0.9800 .
C31 C32 1.394(5) .
C31 C36 1.396(5) .
C32 C33 1.392(5) .
C33 C34 1.407(5) .
C33 H33 0.9500 .
C34 C35 1.396(5) .
C34 H34 0.9500 .
C35 C36 1.377(5) .
C35 C37 1.537(5) .
C36 H36 0.9500 .
C37 C39 1.513(5) .
C37 C40 1.526(5) .
C37 C38 1.546(5) .
C38 H38A 0.9800 .
C38 H38B 0.9800 .
C38 H38C 0.9800 .
C39 H39A 0.9800 .
C39 H39B 0.9800 .
C39 H39C 0.9800 .
C40 H40A 0.9800 .
C40 H40B 0.9800 .
C40 H40C 0.9800 .
O41 C42 1.411(5) .
O41 C45 1.453(5) .
C42 C43 1.524(6) .
C42 H42A 0.9900 .
C42 H42B 0.9900 .
C43 C44 1.522(7) .
C43 H43A 0.9900 .
C43 H43B 0.9900 .
C44 C45 1.490(6) .
C44 H44A 0.9900 .
C44 H44B 0.9900 .
C45 H45A 0.9900 .
C45 H45B 0.9900 .
O51 C52 1.412(6) .
O51 C52 1.412(6) 2_655
C52 C53 1.369(8) .
C52 H52A 0.9900 .
C52 H52B 0.9900 .
C53 C53 1.482(12) 2_655
C53 H53A 0.9900 .
C53 H53B 0.9900 .

loop_
_geom_torsion_atom_site_label_1
_geom_torsion_atom_site_label_2
_geom_torsion_atom_site_label_3
_geom_torsion_atom_site_label_4
_geom_torsion
_geom_torsion_site_symmetry_1
_geom_torsion_site_symmetry_4
C11 B1 C1 C6 -175.8(4) . .
B2 B1 C1 C6 -46.7(6) . .
Li3 B1 C1 C6 26.5(6) . .
Li2 B1 C1 C6 -109.6(5) . .
C11 B1 C1 C2 1.0(4) . .
B2 B1 C1 C2 130.0(4) . .
Li3 B1 C1 C2 -156.7(4) . .
Li2 B1 C1 C2 67.2(4) . .
C11 B1 C1 Li2 -66.2(3) . .
B2 B1 C1 Li2 62.8(3) . .
Li3 B1 C1 Li2 136.1(4) . .
C6 C1 C2 C3 -1.9(6) . .
B1 C1 C2 C3 -179.2(4) . .
Li2 C1 C2 C3 -119.9(4) . .
C6 C1 C2 C12 178.6(4) . .
B1 C1 C2 C12 1.3(5) . .
Li2 C1 C2 C12 60.6(3) . .
C6 C1 C2 Li2 118.0(4) . .
B1 C1 C2 Li2 -59.3(3) . .
C1 C2 C3 C4 -1.4(7) . .
C12 C2 C3 C4 178.0(4) . .
Li2 C2 C3 C4 -85.4(5) . .
C2 C3 C4 C5 1.4(7) . .
C3 C4 C5 C6 2.0(7) . .
C3 C4 C5 C7 179.6(4) . .
C4 C5 C6 C1 -5.6(6) . .
C7 C5 C6 C1 176.7(4) . .
C2 C1 C6 C5 5.5(6) . .
B1 C1 C6 C5 -177.9(4) . .
Li2 C1 C6 C5 98.0(5) . .
C4 C5 C7 C9 12.5(6) . .
C6 C5 C7 C9 -170.0(4) . .
C4 C5 C7 C10 -107.6(5) . .
C6 C5 C7 C10 69.9(5) . .
C4 C5 C7 C8 133.5(5) . .
C6 C5 C7 C8 -48.9(6) . .
C1 B1 C11 C12 -3.1(5) . .
B2 B1 C11 C12 -128.0(4) . .
Li3 B1 C11 C12 126.1(8) . .
Li2 B1 C11 C12 -72.8(4) . .
C1 B1 C11 C16 178.9(4) . .
B2 B1 C11 C16 54.0(6) . .
Li3 B1 C11 C16 -51.9(11) . .
Li2 B1 C11 C16 109.2(5) . .
C1 B1 C11 Li2 69.7(3) . .
B2 B1 C11 Li2 -55.3(4) . .
Li3 B1 C11 Li2 -161.1(9) . .
C16 C11 C12 C13 0.4(6) . .
B1 C11 C12 C13 -177.9(4) . .
Li2 C11 C12 C13 118.0(4) . .
C16 C11 C12 C2 -177.6(4) . .
B1 C11 C12 C2 4.2(5) . .
Li2 C11 C12 C2 -60.0(3) . .
C16 C11 C12 Li2 -117.6(4) . .
B1 C11 C12 Li2 64.2(3) . .
C3 C2 C12 C13 -0.7(7) . .
C1 C2 C12 C13 178.7(4) . .
Li2 C2 C12 C13 -123.4(4) . .
C3 C2 C12 C11 177.1(4) . .
C1 C2 C12 C11 -3.5(5) . .
Li2 C2 C12 C11 54.5(3) . .
C3 C2 C12 Li2 122.7(5) . .
C1 C2 C12 Li2 -57.9(3) . .
C11 C12 C13 C14 -0.3(6) . .
C2 C12 C13 C14 177.3(4) . .
Li2 C12 C13 C14 79.6(5) . .
C12 C13 C14 C15 -0.7(6) . .
C13 C14 C15 C16 1.6(7) . .
C13 C14 C15 C17 179.3(4) . .
C12 C11 C16 C15 0.5(6) . .
B1 C11 C16 C15 178.4(4) . .
Li2 C11 C16 C15 -96.4(5) . .
C14 C15 C16 C11 -1.5(6) . .
C17 C15 C16 C11 -179.3(4) . .
C14 C15 C17 C19 -108.1(5) . .
C16 C15 C17 C19 69.6(6) . .
C14 C15 C17 C18 14.9(6) . .
C16 C15 C17 C18 -167.4(4) . .
C14 C15 C17 C20 132.3(5) . .
C16 C15 C17 C20 -50.0(5) . .
C1 B1 B2 C21 -53.1(5) . .
C11 B1 B2 C21 63.2(5) . .
Li3 B1 B2 C21 -146.3(3) . .
Li2 B1 B2 C21 9.8(4) . .
C1 B1 B2 C31 -169.3(3) . .
C11 B1 B2 C31 -53.1(5) . .
Li3 B1 B2 C31 97.5(3) . .
Li2 B1 B2 C31 -106.4(3) . .
C1 B1 B2 Li3 93.2(3) . .
C11 B1 B2 Li3 -150.6(4) . .
Li2 B1 B2 Li3 156.1(2) . .
C1 B1 B2 Li2 -62.9(3) . .
C11 B1 B2 Li2 53.3(4) . .
Li3 B1 B2 Li2 -156.1(2) . .
C1 B1 B2 Li1 110.1(4) . .
C11 B1 B2 Li1 -133.7(4) . .
Li3 B1 B2 Li1 16.8(3) . .
Li2 B1 B2 Li1 172.9(3) . .
C31 B2 C21 C22 3.8(4) . .
B1 B2 C21 C22 -120.0(4) . .
Li3 B2 C21 C22 144.5(7) . .
Li2 B2 C21 C22 -109.9(3) . .
Li1 B2 C21 C22 73.1(3) . .
C31 B2 C21 C26 -176.3(4) . .
B1 B2 C21 C26 60.0(5) . .
Li3 B2 C21 C26 -35.5(10) . .
Li2 B2 C21 C26 70.1(4) . .
Li1 B2 C21 C26 -107.0(4) . .
C31 B2 C21 Li2 113.7(3) . .
B1 B2 C21 Li2 -10.1(4) . .
Li3 B2 C21 Li2 -105.6(7) . .
Li1 B2 C21 Li2 -177.0(3) . .
C26 C21 C22 C23 -0.6(6) . .
B2 C21 C22 C23 179.4(4) . .
Li2 C21 C22 C23 91.5(5) . .
C26 C21 C22 C32 178.7(3) . .
B2 C21 C22 C32 -1.3(4) . .
Li2 C21 C22 C32 -89.2(4) . .
C21 C22 C23 C24 -0.4(6) . .
C32 C22 C23 C24 -179.5(4) . .
C22 C23 C24 C25 -0.8(6) . .
C23 C24 C25 C26 2.9(6) . .
C23 C24 C25 C27 -179.9(4) . .
C24 C25 C26 C21 -3.9(6) . .
C27 C25 C26 C21 179.1(4) . .
C24 C25 C26 Li2 -78.6(5) . .
C27 C25 C26 Li2 104.4(4) . .
C22 C21 C26 C25 2.8(6) . .
B2 C21 C26 C25 -177.1(4) . .
Li2 C21 C26 C25 -107.7(4) . .
C22 C21 C26 Li2 110.5(4) . .
B2 C21 C26 Li2 -69.4(4) . .
C26 C25 C27 C29 -6.1(6) . .
C24 C25 C27 C29 176.9(4) . .
C26 C25 C27 C30 114.8(5) . .
C24 C25 C27 C30 -62.2(5) . .
C26 C25 C27 C28 -126.5(4) . .
C24 C25 C27 C28 56.5(5) . .
C21 B2 C31 C32 -5.1(4) . .
B1 B2 C31 C32 125.1(4) . .
Li3 B2 C31 C32 -165.7(3) . .
Li2 B2 C31 C32 55.5(4) . .
Li1 B2 C31 C32 -107.9(4) . .
C21 B2 C31 C36 -178.8(4) . .
B1 B2 C31 C36 -48.6(5) . .
Li3 B2 C31 C36 20.6(5) . .
Li2 B2 C31 C36 -118.2(4) . .
Li1 B2 C31 C36 78.4(5) . .
C21 B2 C31 Li1 102.8(3) . .
B1 B2 C31 Li1 -127.0(4) . .
Li3 B2 C31 Li1 -57.8(3) . .
Li2 B2 C31 Li1 163.4(4) . .
C36 C31 C32 C33 -1.3(6) . .
B2 C31 C32 C33 -176.1(4) . .
Li1 C31 C32 C33 104.5(4) . .
C36 C31 C32 C22 179.7(3) . .
B2 C31 C32 C22 4.9(4) . .
Li1 C31 C32 C22 -74.6(4) . .
C23 C22 C32 C33 -2.0(7) . .
C21 C22 C32 C33 178.7(4) . .
C23 C22 C32 C31 176.9(4) . .
C21 C22 C32 C31 -2.4(5) . .
C31 C32 C33 C34 0.6(6) . .
C22 C32 C33 C34 179.4(4) . .
C32 C33 C34 C35 0.8(6) . .
C33 C34 C35 C36 -1.4(6) . .
C33 C34 C35 C37 179.9(4) . .
C34 C35 C36 C31 0.6(6) . .
C37 C35 C36 C31 179.4(3) . .
C32 C31 C36 C35 0.6(6) . .
B2 C31 C36 C35 174.0(4) . .
Li1 C31 C36 C35 -116.0(5) . .
C36 C35 C37 C39 -172.1(3) . .
C34 C35 C37 C39 6.6(5) . .
C36 C35 C37 C40 67.1(4) . .
C34 C35 C37 C40 -114.2(4) . .
C36 C35 C37 C38 -52.2(5) . .
C34 C35 C37 C38 126.5(4) . .
C21 Li2 O41 C42 -139.5(4) . .
B1 Li2 O41 C42 91.2(10) . .
C11 Li2 O41 C42 88.9(5) . .
C1 Li2 O41 C42 17.9(9) . .
C26 Li2 O41 C42 -105.3(5) . .
B2 Li2 O41 C42 -173.3(6) . .
C12 Li2 O41 C42 59.3(5) . .
C2 Li2 O41 C42 27.7(6) . .
C21 Li2 O41 C45 63.4(5) . .
B1 Li2 O41 C45 -65.9(11) . .
C11 Li2 O41 C45 -68.2(5) . .
C1 Li2 O41 C45 -139.2(5) . .
C26 Li2 O41 C45 97.6(4) . .
B2 Li2 O41 C45 29.6(9) . .
C12 Li2 O41 C45 -97.8(4) . .
C2 Li2 O41 C45 -129.4(4) . .
C45 O41 C42 C43 -14.5(6) . .
Li2 O41 C42 C43 -173.0(5) . .
O41 C42 C43 C44 33.7(6) . .
C42 C43 C44 C45 -39.5(6) . .
C42 O41 C45 C44 -11.5(6) . .
Li2 O41 C45 C44 150.1(5) . .
C43 C44 C45 O41 32.4(6) . .
C31 Li1 O51 C52 112.6(4) . .
C31 Li1 O51 C52 -67.4(4) 2_655 .
B2 Li1 O51 C52 -101.4(4) 2_655 .
B2 Li1 O51 C52 78.6(4) . .
C31 Li1 O51 C52 -67.4(4) . 2_655
C31 Li1 O51 C52 112.6(4) 2_655 2_655
B2 Li1 O51 C52 78.6(4) 2_655 2_655
B2 Li1 O51 C52 -101.4(4) . 2_655
C52 O51 C52 C53 -14.9(5) 2_655 .
Li1 O51 C52 C53 165.1(5) . .
O51 C52 C53 C53 36.1(12) . 2_655
